data_1554877
loop_
_publ_author_name
'Che, Chao'
'Zheng, Hanliang'
'Zhu, Gangguo'

_publ_section_title
;
 Copper-catalyzed trans-carbohalogenation of terminal alkynes with
 functionalized tertiary alkyl halides.
;
_journal_issue 6
_journal_name_full 'Organic letters'
_journal_page_first 1617
_journal_page_last 1620
_journal_paper_doi 10.1021/acs.orglett.5b00546
_journal_volume 17
_journal_year 2015
_chemical_formula_moiety 'C23 H21 N'
_chemical_formula_sum 'C23 H21 N'
_chemical_formula_weight 311.41
_space_group_IT_number 14
_space_group_name_Hall '-P 2ybc'
_space_group_name_H-M_alt 'P 1 21/c 1'
_symmetry_cell_setting monoclinic
_symmetry_space_group_name_H-M 'P 1 21/c 1'
_atom_sites_solution_hydrogens geom
_atom_sites_solution_primary direct
_atom_sites_solution_secondary difmap
_audit_creation_method SHELXL-97
_cell_angle_alpha 90.00
_cell_angle_beta 114.231(2)
_cell_angle_gamma 90.00
_cell_formula_units_Z 4
_cell_length_a 10.4176(4)
_cell_length_b 11.9596(4)
_cell_length_c 16.0413(6)
_cell_measurement_reflns_used 7277
_cell_measurement_temperature 293(2)
_cell_measurement_theta_max 25.00
_cell_measurement_theta_min 2.00
_cell_volume 1822.51(12)
_computing_cell_refinement 'Bruker XSCANS'
_computing_data_collection 'Bruker XSCANS'
_computing_data_reduction 'Bruker SHELXTL'
_computing_molecular_graphics 'Bruker SHELXTL'
_computing_publication_material 'Bruker SHELXTL'
_computing_structure_refinement 'SHELXL-97 (Sheldrick, 1997)'
_computing_structure_solution 'SHELXS-97 (Sheldrick, 1990)'
_diffrn_ambient_temperature 293(2)
_diffrn_measured_fraction_theta_full 0.994
_diffrn_measured_fraction_theta_max 0.994
_diffrn_measurement_device_type 'Bruker P4'
_diffrn_measurement_method '\w scans'
_diffrn_radiation_monochromator graphite
_diffrn_radiation_source 'fine-focus sealed tube'
_diffrn_radiation_type MoK\a
_diffrn_radiation_wavelength 0.71073
_diffrn_reflns_av_R_equivalents 0.1407
_diffrn_reflns_av_sigmaI/netI 0.0971
_diffrn_reflns_limit_h_max 13
_diffrn_reflns_limit_h_min -13
_diffrn_reflns_limit_k_max 15
_diffrn_reflns_limit_k_min -15
_diffrn_reflns_limit_l_max 20
_diffrn_reflns_limit_l_min -20
_diffrn_reflns_number 55582
_diffrn_reflns_theta_full 27.57
_diffrn_reflns_theta_max 27.57
_diffrn_reflns_theta_min 2.14
_diffrn_standards_decay_% none
_diffrn_standards_interval_count none
_diffrn_standards_interval_time none
_diffrn_standards_number none
_exptl_absorpt_coefficient_mu 0.062
_exptl_absorpt_correction_T_max 0.994
_exptl_absorpt_correction_T_min 0.984
_exptl_absorpt_correction_type none
_exptl_crystal_colour colorless
_exptl_crystal_density_diffrn 1.135
_exptl_crystal_density_method 'not measured'
_exptl_crystal_description block
_exptl_crystal_F_000 580
_exptl_crystal_size_max .3
_exptl_crystal_size_mid .21
_exptl_crystal_size_min .1
_refine_diff_density_max 0.167
_refine_diff_density_min -0.184
_refine_diff_density_rms 0.035
_refine_ls_extinction_method none
_refine_ls_goodness_of_fit_ref 1.295
_refine_ls_hydrogen_treatment constr
_refine_ls_matrix_type full
_refine_ls_number_parameters 217
_refine_ls_number_reflns 4203
_refine_ls_number_restraints 0
_refine_ls_restrained_S_all 1.295
_refine_ls_R_factor_all 0.2233
_refine_ls_R_factor_gt 0.1153
_refine_ls_shift/su_max 0.000
_refine_ls_shift/su_mean 0.000
_refine_ls_structure_factor_coef Fsqd
_refine_ls_weighting_details 'calc w=1/[\s^2^(Fo^2^)+(0.1000P)^2^+0.0000P] where P=(Fo^2^+2Fc^2^)/3'
_refine_ls_weighting_scheme calc
_refine_ls_wR_factor_gt 0.2096
_refine_ls_wR_factor_ref 0.2400
_reflns_number_gt 2397
_reflns_number_total 4203
_reflns_threshold_expression >2sigma(I)
_cod_data_source_file ol5b00546_si_003.cif
_cod_data_source_block cc
_cod_depositor_comments
;
The following automatic conversions were performed:

data item '_symmetry_cell_setting' value 'Monoclinic' was changed to
'monoclinic' in accordance with the
/home/saulius/struct/COD-crude-data/automatic-downloads/DataCite-retrospective/ACS/depositions/lib/dictionaries/cif_core.dic
dictionary named 'cif_core.dic' version 2.4.2 last updated on
2011-04-26.

Automatic conversion script
Id: cif_fix_values 6909 2019-04-08 15:41:33Z antanas 
;
_cod_original_sg_symbol_H-M P21/c
_cod_database_code 1554877

loop_
_symmetry_equiv_pos_as_xyz
'x, y, z'
'-x, y+1/2, -z+1/2'
'-x, -y, -z'
'x, -y-1/2, z-1/2'

loop_
_atom_site_label
_atom_site_type_symbol
_atom_site_fract_x
_atom_site_fract_y
_atom_site_fract_z
_atom_site_U_iso_or_equiv
_atom_site_adp_type
_atom_site_occupancy
_atom_site_symmetry_multiplicity
_atom_site_calc_flag
_atom_site_refinement_flags
C1 C 0.7296(3) 0.3661(2) 0.36726(19) 0.0612(8) Uani 1 1 d .
H1A H 0.8255 0.3731 0.4032 0.073 Uiso 1 1 calc R
C2 C 0.6605(4) 0.4458(2) 0.3009(2) 0.0762(10) Uani 1 1 d .
H2A H 0.7100 0.5064 0.2926 0.091 Uiso 1 1 calc R
C3 C 0.5195(4) 0.4350(3) 0.2477(2) 0.0748(10) Uani 1 1 d .
H3A H 0.4736 0.4880 0.2028 0.090 Uiso 1 1 calc R
C4 C 0.4465(3) 0.3477(3) 0.2601(2) 0.0685(9) Uani 1 1 d .
H4A H 0.3506 0.3412 0.2239 0.082 Uiso 1 1 calc R
C5 C 0.5130(3) 0.2691(2) 0.32542(18) 0.0545(7) Uani 1 1 d .
H5A H 0.4617 0.2097 0.3336 0.065 Uiso 1 1 calc R
C6 C 0.6559(3) 0.27706(19) 0.37968(15) 0.0432(6) Uani 1 1 d .
C7 C 0.7241(3) 0.1933(2) 0.44750(18) 0.0490(7) Uani 1 1 d .
C8 C 0.7814(3) 0.1239(2) 0.50441(18) 0.0499(7) Uani 1 1 d .
C9 C 0.8426(3) 0.03366(19) 0.56766(17) 0.0435(6) Uani 1 1 d .
C10 C 0.9455(3) 0.05408(19) 0.64982(18) 0.0489(7) Uani 1 1 d .
H10A H 0.9746 0.1282 0.6604 0.059 Uiso 1 1 calc R
C11 C 1.0219(2) -0.02499(17) 0.72822(15) 0.0420(6) Uani 1 1 d .
C12 C 1.1526(3) -0.0755(2) 0.72076(18) 0.0556(7) Uani 1 1 d .
H12A H 1.1222 -0.1244 0.6679 0.067 Uiso 1 1 calc R
H12B H 1.2075 -0.0156 0.7108 0.067 Uiso 1 1 calc R
C13 C 1.2461(3) -0.1416(2) 0.8049(2) 0.0683(9) Uani 1 1 d .
H13A H 1.1963 -0.2081 0.8099 0.082 Uiso 1 1 calc R
H13B H 1.3302 -0.1653 0.7980 0.082 Uiso 1 1 calc R
C14 C 1.2878(3) -0.0733(3) 0.8913(2) 0.0739(9) Uani 1 1 d .
H14A H 1.3458 -0.0108 0.8894 0.089 Uiso 1 1 calc R
H14B H 1.3427 -0.1192 0.9438 0.089 Uiso 1 1 calc R
C15 C 1.1586(3) -0.0300(2) 0.90153(18) 0.0642(8) Uani 1 1 d .
H15A H 1.1871 0.0149 0.9566 0.077 Uiso 1 1 calc R
H15B H 1.1035 -0.0926 0.9074 0.077 Uiso 1 1 calc R
C16 C 1.0690(3) 0.0403(2) 0.81899(17) 0.0559(8) Uani 1 1 d .
H16A H 1.1226 0.1054 0.8160 0.067 Uiso 1 1 calc R
H16B H 0.9864 0.0664 0.8266 0.067 Uiso 1 1 calc R
C17 C 0.9293(3) -0.1156(2) 0.73310(17) 0.0468(7) Uani 1 1 d .
C18 C 0.7833(2) -0.0787(2) 0.53189(15) 0.0421(6) Uani 1 1 d .
C19 C 0.8563(3) -0.1521(2) 0.50179(18) 0.0548(7) Uani 1 1 d .
H19A H 0.9455 -0.1333 0.5063 0.066 Uiso 1 1 calc R
C20 C 0.7973(4) -0.2548(2) 0.4645(2) 0.0693(9) Uani 1 1 d .
H20A H 0.8475 -0.3047 0.4449 0.083 Uiso 1 1 calc R
C21 C 0.6651(4) -0.2819(3) 0.4569(2) 0.0719(9) Uani 1 1 d .
H21A H 0.6252 -0.3502 0.4317 0.086 Uiso 1 1 calc R
C22 C 0.5926(3) -0.2094(3) 0.4859(2) 0.0728(9) Uani 1 1 d .
H22A H 0.5031 -0.2280 0.4809 0.087 Uiso 1 1 calc R
C23 C 0.6506(3) -0.1084(2) 0.52274(19) 0.0619(8) Uani 1 1 d .
H23A H 0.5993 -0.0590 0.5419 0.074 Uiso 1 1 calc R
N1 N 0.8624(3) -0.18444(19) 0.74401(17) 0.0681(7) Uani 1 1 d .

loop_
_atom_site_aniso_label
_atom_site_aniso_U_11
_atom_site_aniso_U_22
_atom_site_aniso_U_33
_atom_site_aniso_U_23
_atom_site_aniso_U_13
_atom_site_aniso_U_12
C1 0.0585(18) 0.0643(18) 0.0614(19) 0.0112(15) 0.0253(15) -0.0017(15)
C2 0.096(3) 0.0593(19) 0.086(2) 0.0223(17) 0.050(2) -0.0022(18)
C3 0.087(3) 0.070(2) 0.0618(19) 0.0236(17) 0.0255(19) 0.027(2)
C4 0.064(2) 0.0651(19) 0.0625(19) 0.0023(16) 0.0123(16) 0.0100(17)
C5 0.0577(18) 0.0437(15) 0.0590(17) 0.0008(13) 0.0207(15) 0.0033(13)
C6 0.0535(17) 0.0408(14) 0.0383(14) 0.0030(11) 0.0218(12) 0.0084(12)
C7 0.0512(16) 0.0505(15) 0.0495(15) 0.0048(13) 0.0251(13) 0.0074(13)
C8 0.0476(16) 0.0496(15) 0.0557(17) 0.0051(14) 0.0245(14) 0.0048(13)
C9 0.0418(15) 0.0414(14) 0.0500(16) 0.0090(12) 0.0216(13) 0.0065(11)
C10 0.0533(17) 0.0341(13) 0.0610(18) 0.0045(12) 0.0253(15) 0.0007(12)
C11 0.0477(15) 0.0309(12) 0.0462(15) 0.0038(11) 0.0179(12) 0.0013(11)
C12 0.0507(17) 0.0637(17) 0.0537(16) 0.0025(13) 0.0227(13) 0.0066(14)
C13 0.0582(19) 0.079(2) 0.066(2) 0.0115(17) 0.0240(16) 0.0250(16)
C14 0.066(2) 0.081(2) 0.0573(19) 0.0153(16) 0.0086(16) 0.0081(17)
C15 0.084(2) 0.0570(17) 0.0439(16) -0.0037(13) 0.0188(15) -0.0007(15)
C16 0.0685(19) 0.0403(14) 0.0575(17) -0.0059(12) 0.0246(15) 0.0013(13)
C17 0.0496(16) 0.0356(14) 0.0520(16) 0.0047(12) 0.0176(13) 0.0054(12)
C18 0.0381(15) 0.0453(14) 0.0414(14) 0.0099(11) 0.0146(12) 0.0044(12)
C19 0.0476(16) 0.0597(17) 0.0580(17) -0.0005(14) 0.0226(14) -0.0004(14)
C20 0.077(2) 0.0622(19) 0.067(2) -0.0087(15) 0.0284(17) 0.0073(17)
C21 0.076(2) 0.063(2) 0.0601(19) -0.0014(16) 0.0116(17) -0.0195(18)
C22 0.0551(19) 0.083(2) 0.078(2) -0.0058(19) 0.0244(17) -0.0196(18)
C23 0.0478(18) 0.0695(19) 0.069(2) -0.0038(16) 0.0242(15) 0.0001(15)
N1 0.0730(17) 0.0513(14) 0.0770(18) 0.0103(12) 0.0277(14) -0.0073(13)

loop_
_atom_type_symbol
_atom_type_description
_atom_type_scat_dispersion_real
_atom_type_scat_dispersion_imag
_atom_type_scat_source
C C 0.0033 0.0016 'International Tables Vol C Tables 4.2.6.8 and 6.1.1.4'
H H 0.0000 0.0000 'International Tables Vol C Tables 4.2.6.8 and 6.1.1.4'
N N 0.0061 0.0033 'International Tables Vol C Tables 4.2.6.8 and 6.1.1.4'

loop_
_geom_angle_atom_site_label_1
_geom_angle_atom_site_label_2
_geom_angle_atom_site_label_3
_geom_angle
C6 C1 C2 119.9(3)
C6 C1 H1A 120.1
C2 C1 H1A 120.1
C3 C2 C1 120.0(3)
C3 C2 H2A 120.0
C1 C2 H2A 120.0
C4 C3 C2 120.3(3)
C4 C3 H3A 119.8
C2 C3 H3A 119.8
C3 C4 C5 120.3(3)
C3 C4 H4A 119.8
C5 C4 H4A 119.8
C4 C5 C6 120.7(3)
C4 C5 H5A 119.6
C6 C5 H5A 119.6
C1 C6 C5 118.8(2)
C1 C6 C7 121.3(2)
C5 C6 C7 119.9(2)
C8 C7 C6 179.7(3)
C7 C8 C9 175.3(3)
C10 C9 C8 120.2(2)
C10 C9 C18 125.6(2)
C8 C9 C18 114.2(2)
C9 C10 C11 129.9(2)
C9 C10 H10A 115.1
C11 C10 H10A 115.1
C17 C11 C10 111.8(2)
C17 C11 C12 109.53(19)
C10 C11 C12 111.2(2)
C17 C11 C16 106.5(2)
C10 C11 C16 108.84(18)
C12 C11 C16 108.8(2)
C13 C12 C11 113.5(2)
C13 C12 H12A 108.9
C11 C12 H12A 108.9
C13 C12 H12B 108.9
C11 C12 H12B 108.9
H12A C12 H12B 107.7
C14 C13 C12 111.8(2)
C14 C13 H13A 109.3
C12 C13 H13A 109.3
C14 C13 H13B 109.3
C12 C13 H13B 109.3
H13A C13 H13B 107.9
C13 C14 C15 110.5(2)
C13 C14 H14A 109.5
C15 C14 H14A 109.5
C13 C14 H14B 109.5
C15 C14 H14B 109.5
H14A C14 H14B 108.1
C14 C15 C16 110.5(2)
C14 C15 H15A 109.6
C16 C15 H15A 109.6
C14 C15 H15B 109.6
C16 C15 H15B 109.6
H15A C15 H15B 108.1
C15 C16 C11 112.61(19)
C15 C16 H16A 109.1
C11 C16 H16A 109.1
C15 C16 H16B 109.1
C11 C16 H16B 109.1
H16A C16 H16B 107.8
N1 C17 C11 174.7(3)
C19 C18 C23 118.3(2)
C19 C18 C9 120.7(2)
C23 C18 C9 120.9(2)
C18 C19 C20 120.3(3)
C18 C19 H19A 119.8
C20 C19 H19A 119.8
C21 C20 C19 119.8(3)
C21 C20 H20A 120.1
C19 C20 H20A 120.1
C22 C21 C20 120.0(3)
C22 C21 H21A 120.0
C20 C21 H21A 120.0
C21 C22 C23 120.3(3)
C21 C22 H22A 119.9
C23 C22 H22A 119.9
C22 C23 C18 121.3(3)
C22 C23 H23A 119.3
C18 C23 H23A 119.3

loop_
_geom_bond_atom_site_label_1
_geom_bond_atom_site_label_2
_geom_bond_distance
C1 C6 1.374(4)
C1 C2 1.389(4)
C1 H1A 0.9300
C2 C3 1.369(5)
C2 H2A 0.9300
C3 C4 1.353(4)
C3 H3A 0.9300
C4 C5 1.366(4)
C4 H4A 0.9300
C5 C6 1.386(4)
C5 H5A 0.9300
C6 C7 1.434(3)
C7 C8 1.197(3)
C8 C9 1.439(3)
C9 C10 1.336(3)
C9 C18 1.491(3)
C10 C11 1.512(3)
C10 H10A 0.9300
C11 C17 1.474(4)
C11 C12 1.539(3)
C11 C16 1.544(3)
C12 C13 1.522(4)
C12 H12A 0.9700
C12 H12B 0.9700
C13 C14 1.511(4)
C13 H13A 0.9700
C13 H13B 0.9700
C14 C15 1.512(4)
C14 H14A 0.9700
C14 H14B 0.9700
C15 C16 1.523(3)
C15 H15A 0.9700
C15 H15B 0.9700
C16 H16A 0.9700
C16 H16B 0.9700
C17 N1 1.138(3)
C18 C19 1.373(3)
C18 C23 1.375(4)
C19 C20 1.393(4)
C19 H19A 0.9300
C20 C21 1.371(4)
C20 H20A 0.9300
C21 C22 1.352(4)
C21 H21A 0.9300
C22 C23 1.371(4)
C22 H22A 0.9300
C23 H23A 0.9300

loop_
_geom_torsion_atom_site_label_1
_geom_torsion_atom_site_label_2
_geom_torsion_atom_site_label_3
_geom_torsion_atom_site_label_4
_geom_torsion
C6 C1 C2 C3 -0.4(4)
C1 C2 C3 C4 0.7(5)
C2 C3 C4 C5 -0.4(5)
C3 C4 C5 C6 -0.3(4)
C2 C1 C6 C5 -0.3(4)
C2 C1 C6 C7 179.9(2)
C4 C5 C6 C1 0.7(4)
C4 C5 C6 C7 -179.6(2)
C1 C6 C7 C8 39(51)
C5 C6 C7 C8 -140(100)
C6 C7 C8 C9 176(100)
C7 C8 C9 C10 -179(100)
C7 C8 C9 C18 2(3)
C8 C9 C10 C11 177.6(2)
C18 C9 C10 C11 -3.8(4)
C9 C10 C11 C17 -33.0(3)
C9 C10 C11 C12 89.8(3)
C9 C10 C11 C16 -150.4(3)
C17 C11 C12 C13 -64.8(3)
C10 C11 C12 C13 171.1(2)
C16 C11 C12 C13 51.3(3)
C11 C12 C13 C14 -53.9(3)
C12 C13 C14 C15 56.0(3)
C13 C14 C15 C16 -58.0(3)
C14 C15 C16 C11 58.1(3)
C17 C11 C16 C15 64.5(3)
C10 C11 C16 C15 -174.8(2)
C12 C11 C16 C15 -53.5(3)
C10 C11 C17 N1 -138(3)
C12 C11 C17 N1 99(3)
C16 C11 C17 N1 -19(3)
C10 C9 C18 C19 -76.0(3)
C8 C9 C18 C19 102.7(3)
C10 C9 C18 C23 108.2(3)
C8 C9 C18 C23 -73.1(3)
C23 C18 C19 C20 -1.1(4)
C9 C18 C19 C20 -177.0(2)
C18 C19 C20 C21 0.8(4)
C19 C20 C21 C22 -0.4(4)
C20 C21 C22 C23 0.3(5)
C21 C22 C23 C18 -0.6(4)
C19 C18 C23 C22 1.0(4)
C9 C18 C23 C22 176.9(2)
